data_2224156
loop_
_publ_author_name
'Cong, Fang-Di'
'Yu, Feng-Yang'
'Wei, Zhen'
'Ng, Seik Weng'

_publ_section_title
<i>catena</i>-Poly[[(1,10-phenanthroline-5,6-dione-\k^2^<i>N</i>,<i>N</i>')lead(II)]-\m-terephthalato-\k^2^<i>O</i>^1^:<i>O</i>^4^]
_journal_coeditor_code CI2964
_journal_issue 12
_journal_name_full 'Acta Crystallographica Section E'
_journal_page_first m1544
_journal_paper_doi 10.1107/S1600536809046455
_journal_volume 65
_journal_year 2009
_chemical_formula_iupac '[Pb (C8 H4 O4) (C12 H6 N2 O2)]'
_chemical_formula_moiety 'C20 H10 N2 O6 Pb'
_chemical_formula_sum 'C20 H10 N2 O6 Pb'
_chemical_formula_weight 581.49
_chemical_name_systematic
;<i>catena</i>-Poly[[(1,10-phenanthroline-5,6-dione-
\k^2^<i>N</i>,<i>N</i>')lead(II)]-\m-terephthalato-\k^2^<i>O</i>^1^:<i>O</i>^4^]
;
_space_group_IT_number 14
_symmetry_cell_setting monoclinic
_symmetry_space_group_name_Hall '-P 2ybc'
_symmetry_space_group_name_H-M 'P 1 21/c 1'
_atom_sites_solution_hydrogens geom
_atom_sites_solution_primary direct
_atom_sites_solution_secondary difmap
_audit_creation_method SHELXL-97
_cell_angle_alpha 90.00
_cell_angle_beta 114.4440(10)
_cell_angle_gamma 90.00
_cell_formula_units_Z 4
_cell_length_a 10.4280(10)
_cell_length_b 15.1870(10)
_cell_length_c 11.478(3)
_cell_measurement_reflns_used 2807
_cell_measurement_temperature 295(2)
_cell_measurement_theta_max 25.4
_cell_measurement_theta_min 2.4
_cell_volume 1654.8(5)
_computing_cell_refinement 'SAINT (Bruker, 2007)'
_computing_data_collection 'APEX2 (Bruker, 2007)'
_computing_data_reduction 'SAINT (Bruker, 2007)'
_computing_molecular_graphics 'X-SEED (Barbour, 2001)'
_computing_publication_material 'publCIF (Westrip, 2009)'
_computing_structure_refinement 'SHELXL97 (Sheldrick, 2008)'
_computing_structure_solution 'SHELXS97 (Sheldrick, 2008)'
_diffrn_ambient_temperature 295(2)
_diffrn_measured_fraction_theta_full 0.993
_diffrn_measured_fraction_theta_max 0.993
_diffrn_measurement_device_type 'Bruker APEXII area-detector'
_diffrn_measurement_method '\f and \w'
_diffrn_radiation_monochromator graphite
_diffrn_radiation_source 'fine-focus sealed tube'
_diffrn_radiation_type MoK\a
_diffrn_radiation_wavelength 0.71073
_diffrn_reflns_av_R_equivalents 0.0359
_diffrn_reflns_av_sigmaI/netI 0.0471
_diffrn_reflns_limit_h_max 7
_diffrn_reflns_limit_h_min -12
_diffrn_reflns_limit_k_max 18
_diffrn_reflns_limit_k_min -18
_diffrn_reflns_limit_l_max 14
_diffrn_reflns_limit_l_min -12
_diffrn_reflns_number 8875
_diffrn_reflns_theta_full 26.01
_diffrn_reflns_theta_max 26.01
_diffrn_reflns_theta_min 2.15
_diffrn_standards_number 0
_exptl_absorpt_coefficient_mu 10.242
_exptl_absorpt_correction_T_max 0.2339
_exptl_absorpt_correction_T_min 0.1925
_exptl_absorpt_correction_type multi-scan
_exptl_absorpt_process_details '(SADABS; Sheldrick, 1996)'
_exptl_crystal_colour Yellow
_exptl_crystal_density_diffrn 2.334
_exptl_crystal_density_method 'not measured'
_exptl_crystal_description Block
_exptl_crystal_F_000 1096
_exptl_crystal_size_max 0.24
_exptl_crystal_size_mid 0.22
_exptl_crystal_size_min 0.20
_refine_diff_density_max 1.937
_refine_diff_density_min -0.949
_refine_ls_extinction_method none
_refine_ls_goodness_of_fit_ref 0.998
_refine_ls_hydrogen_treatment constr
_refine_ls_matrix_type full
_refine_ls_number_parameters 262
_refine_ls_number_reflns 3233
_refine_ls_number_restraints 0
_refine_ls_restrained_S_all 0.998
_refine_ls_R_factor_all 0.0589
_refine_ls_R_factor_gt 0.0332
_refine_ls_shift/su_max 0.001
_refine_ls_shift/su_mean 0.001
_refine_ls_structure_factor_coef Fsqd
_refine_ls_weighting_details 'calc w=1/[\s^2^(Fo^2^)+(0.0491P)^2^] where P=(Fo^2^+2Fc^2^)/3'
_refine_ls_weighting_scheme calc
_refine_ls_wR_factor_gt 0.0726
_refine_ls_wR_factor_ref 0.0857
_reflns_number_gt 2369
_reflns_number_total 3233
_reflns_threshold_expression I>2\s(I)
_cod_data_source_file ci2964.cif
_cod_data_source_block I
_cod_depositor_comments
;
The following automatic conversions were performed:
'_symmetry_cell_setting' value 'Monoclinic' changed to 'monoclinic'
according to '/home/saulius/struct/CIF-dictionaries/cif_core.dic'
dictionary named 'cif_core.dic' version 2.4.1 from 2010-06-29.

Automatic conversion script
Id: cif_fix_enum 1527 2010-12-29 10:47:43Z saulius 

The following automatic conversions were performed:

'_symmetry_cell_setting' value 'Monoclinic' changed to 'monoclinic'
according to /home/saulius/struct/CIF-dictionaries/cif_core.dic
dictionary named 'cif_core.dic' version 2.4.1 from 2010-06-29.

Automatic conversion script
Id: cif_fix_values 1715 2011-07-08 13:25:40Z adriana 
;
_cod_original_sg_symbol_H-M 'P 21/c'
_cod_database_code 2224156
_cod_database_fobs_code 2224156

loop_
_symmetry_equiv_pos_as_xyz
'x, y, z'
'-x, y+1/2, -z+1/2'
'-x, -y, -z'
'x, -y-1/2, z-1/2'

loop_
_atom_site_type_symbol
_atom_site_label
_atom_site_fract_x
_atom_site_fract_y
_atom_site_fract_z
_atom_site_U_iso_or_equiv
_atom_site_adp_type
_atom_site_calc_flag
_atom_site_refinement_flags
_atom_site_occupancy
_atom_site_disorder_assembly
_atom_site_disorder_group
Pb Pb1 0.60601(3) 0.525108(19) 0.39442(2) 0.02978(11) Uani d . 1 . .
O O1 0.8123(7) 0.4460(4) 0.5353(5) 0.0548(17) Uani d . 1 . .
O O2 0.7155(6) 0.4344(4) 0.6715(5) 0.0489(15) Uani d . 1 . .
O O3 1.2513(6) 0.1473(4) 1.0397(5) 0.0434(14) Uani d . 1 . .
O O4 1.3459(6) 0.1510(4) 0.9005(5) 0.0414(14) Uani d . 1 . .
O O5 0.7884(6) 0.5551(4) -0.1400(5) 0.0396(14) Uani d . 1 . .
O O6 0.5419(6) 0.6582(4) -0.2269(4) 0.0401(14) Uani d . 1 . .
N N1 0.7358(7) 0.4976(4) 0.2537(6) 0.0313(15) Uani d . 1 . .
N N2 0.5139(6) 0.6109(4) 0.1764(5) 0.0273(14) Uani d . 1 . .
C C1 0.8093(8) 0.4176(5) 0.6363(6) 0.0274(16) Uani d . 1 . .
C C2 0.9298(7) 0.3592(5) 0.7180(6) 0.0269(16) Uani d . 1 . .
C C3 0.9398(8) 0.3284(5) 0.8348(6) 0.0328(18) Uani d . 1 . .
H H3 0.8732 0.3456 0.8647 0.039 Uiso calc R 1 . .
C C4 1.0481(8) 0.2719(5) 0.9082(6) 0.0307(17) Uani d . 1 . .
H H4 1.0530 0.2514 0.9862 0.037 Uiso calc R 1 . .
C C5 1.1492(8) 0.2459(4) 0.8653(6) 0.0250(15) Uani d . 1 . .
C C6 1.1423(8) 0.2799(5) 0.7518(6) 0.0266(16) Uani d . 1 . .
H H6 1.2107 0.2642 0.7234 0.032 Uiso calc R 1 . .
C C7 1.0367(8) 0.3362(4) 0.6798(6) 0.0279(17) Uani d . 1 . .
H H7 1.0359 0.3595 0.6046 0.033 Uiso calc R 1 . .
C C8 1.2578(8) 0.1772(5) 0.9386(7) 0.0274(16) Uani d . 1 . .
C C9 0.8489(9) 0.4464(5) 0.2881(7) 0.039(2) Uani d . 1 . .
H H9 0.8807 0.4198 0.3681 0.047 Uiso calc R 1 . .
C C10 0.9226(8) 0.4296(6) 0.2157(7) 0.0373(19) Uani d . 1 . .
H H10 1.0007 0.3927 0.2460 0.045 Uiso calc R 1 . .
C C11 0.8796(8) 0.4678(5) 0.0993(7) 0.0353(18) Uani d . 1 . .
H H11 0.9284 0.4576 0.0487 0.042 Uiso calc R 1 . .
C C12 0.7620(7) 0.5226(5) 0.0555(6) 0.0253(15) Uani d . 1 . .
C C13 0.7110(8) 0.5659(5) -0.0684(6) 0.0291(17) Uani d . 1 . .
C C14 0.5958(8) 0.6182(5) -0.1084(6) 0.0294(16) Uani d . 1 . .
C C15 0.5252(8) 0.6348(5) -0.0279(6) 0.0275(16) Uani d . 1 . .
C C16 0.4105(8) 0.6930(5) -0.0603(7) 0.0371(19) Uani d . 1 . .
H H16 0.3745 0.7208 -0.1397 0.044 Uiso calc R 1 . .
C C17 0.3523(9) 0.7087(5) 0.0235(7) 0.041(2) Uani d . 1 . .
H H17 0.2778 0.7481 0.0027 0.049 Uiso calc R 1 . .
C C18 0.4045(8) 0.6657(5) 0.1401(7) 0.0354(19) Uani d . 1 . .
H H18 0.3614 0.6754 0.1956 0.042 Uiso calc R 1 . .
C C19 0.5741(7) 0.5947(4) 0.0952(6) 0.0230(15) Uani d . 1 . .
C C20 0.6907(7) 0.5364(4) 0.1342(6) 0.0237(15) Uani d . 1 . .

loop_
_atom_site_aniso_label
_atom_site_aniso_U_11
_atom_site_aniso_U_22
_atom_site_aniso_U_33
_atom_site_aniso_U_12
_atom_site_aniso_U_13
_atom_site_aniso_U_23
Pb1 0.02839(17) 0.03876(18) 0.02215(15) -0.00225(15) 0.01043(12) 0.00065(13)
O1 0.044(4) 0.090(5) 0.032(3) 0.022(3) 0.018(3) 0.020(3)
O2 0.045(4) 0.067(4) 0.043(3) 0.017(3) 0.026(3) 0.012(3)
O3 0.054(4) 0.050(3) 0.032(3) 0.017(3) 0.024(3) 0.012(3)
O4 0.039(3) 0.055(4) 0.035(3) 0.011(3) 0.020(3) 0.009(3)
O5 0.037(3) 0.060(4) 0.031(3) 0.000(3) 0.025(3) 0.000(3)
O6 0.040(3) 0.058(4) 0.022(3) 0.007(3) 0.012(3) 0.012(2)
N1 0.031(4) 0.031(3) 0.030(3) 0.007(3) 0.012(3) 0.007(2)
N2 0.029(4) 0.030(3) 0.024(3) 0.000(3) 0.013(3) -0.001(2)
C1 0.030(4) 0.031(4) 0.020(4) -0.003(3) 0.010(3) -0.005(3)
C2 0.023(4) 0.031(4) 0.020(4) 0.000(3) 0.002(3) -0.001(3)
C3 0.032(4) 0.048(5) 0.019(4) 0.006(4) 0.011(3) 0.002(3)
C4 0.035(4) 0.038(4) 0.019(4) 0.001(4) 0.011(3) 0.007(3)
C5 0.030(4) 0.023(4) 0.023(4) -0.005(3) 0.012(3) -0.004(3)
C6 0.028(4) 0.036(4) 0.019(3) 0.001(3) 0.013(3) 0.001(3)
C7 0.032(4) 0.030(4) 0.021(4) 0.000(3) 0.011(3) 0.004(3)
C8 0.028(4) 0.029(4) 0.025(4) -0.005(3) 0.012(3) -0.004(3)
C9 0.042(5) 0.044(5) 0.028(4) 0.013(4) 0.010(4) 0.005(3)
C10 0.031(4) 0.049(5) 0.031(4) 0.007(4) 0.012(4) 0.006(4)
C11 0.035(5) 0.038(4) 0.038(4) 0.001(4) 0.020(4) -0.003(4)
C12 0.024(4) 0.031(4) 0.022(3) 0.000(4) 0.011(3) -0.007(3)
C13 0.030(4) 0.035(4) 0.023(4) -0.005(4) 0.012(3) -0.010(3)
C14 0.031(4) 0.035(4) 0.020(3) -0.009(4) 0.009(3) -0.002(3)
C15 0.023(4) 0.034(4) 0.021(4) -0.005(3) 0.005(3) -0.001(3)
C16 0.034(5) 0.043(5) 0.031(4) 0.008(4) 0.010(4) 0.008(4)
C17 0.041(5) 0.042(5) 0.036(5) 0.011(4) 0.014(4) 0.012(4)
C18 0.033(5) 0.038(4) 0.037(5) 0.002(4) 0.016(4) -0.008(3)
C19 0.024(4) 0.023(3) 0.020(3) -0.007(3) 0.007(3) -0.003(3)
C20 0.020(4) 0.030(4) 0.017(3) -0.005(3) 0.002(3) -0.005(3)

loop_
_atom_type_symbol
_atom_type_description
_atom_type_scat_dispersion_real
_atom_type_scat_dispersion_imag
_atom_type_scat_source
C C 0.0033 0.0016 'International Tables Vol C Tables 4.2.6.8 and 6.1.1.4'
H H 0.0000 0.0000 'International Tables Vol C Tables 4.2.6.8 and 6.1.1.4'
N N 0.0061 0.0033 'International Tables Vol C Tables 4.2.6.8 and 6.1.1.4'
O O 0.0106 0.0060 'International Tables Vol C Tables 4.2.6.8 and 6.1.1.4'
Pb Pb -3.3944 10.1111 'International Tables Vol C Tables 4.2.6.8 and 6.1.1.4'

loop_
_geom_angle_atom_site_label_1
_geom_angle_atom_site_label_2
_geom_angle_atom_site_label_3
_geom_angle_site_symmetry_1
_geom_angle_site_symmetry_3
_geom_angle
_geom_angle_publ_flag
O3 Pb1 O1 2_756 . 84.5(2) ?
O3 Pb1 N1 2_756 . 84.2(2) ?
O1 Pb1 N1 . . 77.40(19) ?
O3 Pb1 N2 2_756 . 81.07(18) ?
O1 Pb1 N2 . . 139.46(19) ?
N1 Pb1 N2 . . 63.61(19) ?
O3 Pb1 O4 2_756 2_756 48.16(16) ?
O1 Pb1 O4 . 2_756 88.69(19) ?
N1 Pb1 O4 . 2_756 131.65(18) ?
N2 Pb1 O4 . 2_756 108.50(17) ?
O3 Pb1 O2 2_756 3_666 113.41(19) ?
O1 Pb1 O2 . 3_666 144.83(17) ?
N1 Pb1 O2 . 3_666 132.01(18) ?
N2 Pb1 O2 . 3_666 75.11(16) ?
O4 Pb1 O2 2_756 3_666 82.96(15) ?
O3 Pb1 O2 2_756 . 95.96(17) ?
O1 Pb1 O2 . . 43.00(17) ?
N1 Pb1 O2 . . 119.73(17) ?
N2 Pb1 O2 . . 175.42(16) ?
O4 Pb1 O2 2_756 . 66.98(16) ?
O2 Pb1 O2 3_666 . 103.09(13) ?
C1 O1 Pb1 . . 115.9(5) ?
C1 O2 Pb1 . . 76.6(4) ?
C8 O3 Pb1 . 2_746 108.4(5) ?
C9 N1 C20 . . 116.0(7) ?
C9 N1 Pb1 . . 123.3(5) ?
C20 N1 Pb1 . . 120.6(5) ?
C18 N2 C19 . . 118.9(6) ?
C18 N2 Pb1 . . 122.4(5) ?
C19 N2 Pb1 . . 118.6(4) ?
O2 C1 O1 . . 124.2(7) ?
O2 C1 C2 . . 119.3(6) ?
O1 C1 C2 . . 116.5(7) ?
C3 C2 C7 . . 117.9(7) ?
C3 C2 C1 . . 120.8(7) ?
C7 C2 C1 . . 121.2(6) ?
C2 C3 C4 . . 120.8(7) ?
C2 C3 H3 . . 119.6 ?
C4 C3 H3 . . 119.6 ?
C3 C4 C5 . . 120.4(6) ?
C3 C4 H4 . . 119.8 ?
C5 C4 H4 . . 119.8 ?
C6 C5 C4 . . 118.5(7) ?
C6 C5 C8 . . 121.3(7) ?
C4 C5 C8 . . 120.1(6) ?
C7 C6 C5 . . 121.3(7) ?
C7 C6 H6 . . 119.3 ?
C5 C6 H6 . . 119.3 ?
C6 C7 C2 . . 120.8(6) ?
C6 C7 H7 . . 119.6 ?
C2 C7 H7 . . 119.6 ?
O4 C8 O3 . . 122.4(7) ?
O4 C8 C5 . . 121.3(6) ?
O3 C8 C5 . . 116.3(7) ?
N1 C9 C10 . . 125.5(7) ?
N1 C9 H9 . . 117.2 ?
C10 C9 H9 . . 117.2 ?
C11 C10 C9 . . 118.7(8) ?
C11 C10 H10 . . 120.7 ?
C9 C10 H10 . . 120.7 ?
C10 C11 C12 . . 119.7(7) ?
C10 C11 H11 . . 120.1 ?
C12 C11 H11 . . 120.1 ?
C11 C12 C20 . . 118.6(6) ?
C11 C12 C13 . . 122.4(6) ?
C20 C12 C13 . . 119.0(6) ?
C14 C13 O5 . . 121.6(7) ?
C14 C13 C12 . . 120.9(6) ?
O5 C13 C12 . . 117.5(6) ?
C13 C14 O6 . . 122.4(7) ?
C13 C14 C15 . . 120.6(7) ?
O6 C14 C15 . . 117.0(7) ?
C16 C15 C14 . . 123.4(7) ?
C16 C15 C19 . . 116.6(7) ?
C14 C15 C19 . . 119.9(7) ?
C17 C16 C15 . . 120.3(7) ?
C17 C16 H16 . . 119.9 ?
C15 C16 H16 . . 119.9 ?
C16 C17 C18 . . 119.5(8) ?
C16 C17 H17 . . 120.3 ?
C18 C17 H17 . . 120.3 ?
N2 C18 C17 . . 122.7(7) ?
N2 C18 H18 . . 118.7 ?
C17 C18 H18 . . 118.7 ?
N2 C19 C20 . . 118.7(6) ?
N2 C19 C15 . . 122.0(6) ?
C20 C19 C15 . . 119.2(6) ?
N1 C20 C12 . . 121.4(6) ?
N1 C20 C19 . . 118.3(6) ?
C12 C20 C19 . . 120.2(6) ?

loop_
_geom_bond_atom_site_label_1
_geom_bond_atom_site_label_2
_geom_bond_site_symmetry_2
_geom_bond_distance
_geom_bond_publ_flag
Pb1 O1 . 2.410(6) yes
Pb1 O2 . 3.211(5) yes
Pb1 O2 3_666 3.176(6) yes
Pb1 O3 2_756 2.301(5) yes
Pb1 O4 2_756 2.910(5) yes
Pb1 N1 . 2.535(6) yes
Pb1 N2 . 2.626(6) yes
O1 C1 . 1.249(8) ?
O2 C1 . 1.230(9) ?
O3 C8 . 1.273(8) ?
O4 C8 . 1.235(9) ?
O5 C13 . 1.380(8) ?
O6 C14 . 1.379(8) ?
N1 C9 . 1.329(10) ?
N1 C20 . 1.384(9) ?
N2 C18 . 1.332(9) ?
N2 C19 . 1.345(8) ?
C1 C2 . 1.507(10) ?
C2 C3 . 1.382(9) ?
C2 C7 . 1.401(10) ?
C3 C4 . 1.390(10) ?
C3 H3 . 0.93 ?
C4 C5 . 1.392(10) ?
C4 H4 . 0.93 ?
C5 C6 . 1.375(9) ?
C5 C8 . 1.514(10) ?
C6 C7 . 1.369(9) ?
C6 H6 . 0.93 ?
C7 H7 . 0.93 ?
C9 C10 . 1.369(11) ?
C9 H9 . 0.93 ?
C10 C11 . 1.352(10) ?
C10 H10 . 0.93 ?
C11 C12 . 1.392(10) ?
C11 H11 . 0.93 ?
C12 C20 . 1.403(9) ?
C12 C13 . 1.453(10) ?
C13 C14 . 1.352(10) ?
C14 C15 . 1.423(10) ?
C15 C16 . 1.408(10) ?
C15 C19 . 1.425(9) ?
C16 C17 . 1.354(10) ?
C16 H16 . 0.93 ?
C17 C18 . 1.383(10) ?
C17 H17 . 0.93 ?
C18 H18 . 0.93 ?
C19 C20 . 1.419(9) ?

loop_
_geom_torsion_atom_site_label_1
_geom_torsion_atom_site_label_2
_geom_torsion_atom_site_label_3
_geom_torsion_atom_site_label_4
_geom_torsion_site_symmetry_1
_geom_torsion_site_symmetry_2
_geom_torsion_site_symmetry_3
_geom_torsion_site_symmetry_4
_geom_torsion
_geom_torsion_publ_flag
O3 Pb1 O1 C1 2_756 . . . 108.0(6) ?
N1 Pb1 O1 C1 . . . . -166.8(6) ?
N2 Pb1 O1 C1 . . . . 177.4(5) ?
O4 Pb1 O1 C1 2_756 . . . 59.9(6) ?
O2 Pb1 O1 C1 3_666 . . . -15.9(8) ?
O2 Pb1 O1 C1 . . . . 3.2(5) ?
O3 Pb1 O2 C1 2_756 . . . -78.4(5) ?
O1 Pb1 O2 C1 . . . . -3.0(5) ?
N1 Pb1 O2 C1 . . . . 8.3(5) ?
O4 Pb1 O2 C1 2_756 . . . -117.8(5) ?
O2 Pb1 O2 C1 3_666 . . . 165.8(5) ?
O3 Pb1 N1 C9 2_756 . . . 93.9(6) ?
O1 Pb1 N1 C9 . . . . 8.2(6) ?
N2 Pb1 N1 C9 . . . . 176.8(7) ?
O4 Pb1 N1 C9 2_756 . . . 84.9(6) ?
O2 Pb1 N1 C9 3_666 . . . -149.6(6) ?
O2 Pb1 N1 C9 . . . . 0.3(7) ?
O3 Pb1 N1 C20 2_756 . . . -86.2(5) ?
O1 Pb1 N1 C20 . . . . -171.9(6) ?
N2 Pb1 N1 C20 . . . . -3.3(5) ?
O4 Pb1 N1 C20 2_756 . . . -95.2(5) ?
O2 Pb1 N1 C20 3_666 . . . 30.3(6) ?
O2 Pb1 N1 C20 . . . . -179.7(5) ?
O3 Pb1 N2 C18 2_756 . . . -92.5(6) ?
O1 Pb1 N2 C18 . . . . -163.1(5) ?
N1 Pb1 N2 C18 . . . . 179.6(6) ?
O4 Pb1 N2 C18 2_756 . . . -52.4(6) ?
O2 Pb1 N2 C18 3_666 . . . 24.8(5) ?
O3 Pb1 N2 C19 2_756 . . . 91.7(5) ?
O1 Pb1 N2 C19 . . . . 21.1(6) ?
N1 Pb1 N2 C19 . . . . 3.8(5) ?
O4 Pb1 N2 C19 2_756 . . . 131.8(5) ?
O2 Pb1 N2 C19 3_666 . . . -151.0(5) ?
Pb1 O2 C1 O1 . . . . 4.8(7) ?
Pb1 O2 C1 C2 . . . . -175.3(6) ?
Pb1 O1 C1 O2 . . . . -6.9(10) ?
Pb1 O1 C1 C2 . . . . 173.2(5) ?
O2 C1 C2 C3 . . . . -3.5(11) ?
O1 C1 C2 C3 . . . . 176.5(7) ?
O2 C1 C2 C7 . . . . 178.1(7) ?
O1 C1 C2 C7 . . . . -1.9(10) ?
C7 C2 C3 C4 . . . . -3.9(11) ?
C1 C2 C3 C4 . . . . 177.6(7) ?
C2 C3 C4 C5 . . . . 0.5(11) ?
C3 C4 C5 C6 . . . . 2.4(10) ?
C3 C4 C5 C8 . . . . -173.6(7) ?
C4 C5 C6 C7 . . . . -1.7(10) ?
C8 C5 C6 C7 . . . . 174.2(6) ?
C5 C6 C7 C2 . . . . -1.8(11) ?
C3 C2 C7 C6 . . . . 4.6(11) ?
C1 C2 C7 C6 . . . . -177.0(6) ?
Pb1 O3 C8 O4 2_746 . . . -10.9(9) ?
Pb1 O3 C8 C5 2_746 . . . 167.9(5) ?
C6 C5 C8 O4 . . . . 1.9(11) ?
C4 C5 C8 O4 . . . . 177.7(7) ?
C6 C5 C8 O3 . . . . -177.0(7) ?
C4 C5 C8 O3 . . . . -1.2(10) ?
C20 N1 C9 C10 . . . . 0.1(12) ?
Pb1 N1 C9 C10 . . . . -179.9(7) ?
N1 C9 C10 C11 . . . . 0.4(13) ?
C9 C10 C11 C12 . . . . -0.3(12) ?
C10 C11 C12 C20 . . . . -0.2(11) ?
C10 C11 C12 C13 . . . . 179.7(7) ?
C11 C12 C13 C14 . . . . 179.5(7) ?
C20 C12 C13 C14 . . . . -0.6(11) ?
C11 C12 C13 O5 . . . . -3.7(10) ?
C20 C12 C13 O5 . . . . 176.2(6) ?
O5 C13 C14 O6 . . . . 5.3(11) ?
C12 C13 C14 O6 . . . . -178.0(6) ?
O5 C13 C14 C15 . . . . -174.1(6) ?
C12 C13 C14 C15 . . . . 2.6(11) ?
C13 C14 C15 C16 . . . . 175.8(7) ?
O6 C14 C15 C16 . . . . -3.7(11) ?
C13 C14 C15 C19 . . . . -1.4(11) ?
O6 C14 C15 C19 . . . . 179.2(6) ?
C14 C15 C16 C17 . . . . -177.0(8) ?
C19 C15 C16 C17 . . . . 0.2(11) ?
C15 C16 C17 C18 . . . . -1.4(13) ?
C19 N2 C18 C17 . . . . -1.9(11) ?
Pb1 N2 C18 C17 . . . . -177.6(6) ?
C16 C17 C18 N2 . . . . 2.3(13) ?
C18 N2 C19 C20 . . . . 180.0(6) ?
Pb1 N2 C19 C20 . . . . -4.1(8) ?
C18 N2 C19 C15 . . . . 0.5(10) ?
Pb1 N2 C19 C15 . . . . 176.5(5) ?
C16 C15 C19 N2 . . . . 0.3(10) ?
C14 C15 C19 N2 . . . . 177.6(6) ?
C16 C15 C19 C20 . . . . -179.1(6) ?
C14 C15 C19 C20 . . . . -1.8(10) ?
C9 N1 C20 C12 . . . . -0.7(10) ?
Pb1 N1 C20 C12 . . . . 179.4(5) ?
C9 N1 C20 C19 . . . . -177.3(7) ?
Pb1 N1 C20 C19 . . . . 2.7(8) ?
C11 C12 C20 N1 . . . . 0.7(10) ?
C13 C12 C20 N1 . . . . -179.2(6) ?
C11 C12 C20 C19 . . . . 177.3(6) ?
C13 C12 C20 C19 . . . . -2.6(10) ?
N2 C19 C20 N1 . . . . 1.0(9) ?
C15 C19 C20 N1 . . . . -179.5(6) ?
N2 C19 C20 C12 . . . . -175.7(6) ?
C15 C19 C20 C12 . . . . 3.8(9) ?
